data_7115998
loop_
_publ_author_name
'Kai-Yao Wang'
'Mei-Ling Feng'
'Liu-Jiang Zhou'
'Jian-Rong Li'
'Xing-Hui Qia'
'Xiao-Ying Huang'

_publ_section_title
;
 A hybrid with uniaxial negative thermal expansion behaviour: the
 synergistic role of organic and inorganic components
;
_journal_name_full Chem.Commun.
_journal_page_first 14960
_journal_paper_doi 10.1039/C4cc06373B
_journal_volume 50
_journal_year 2014
_chemical_formula_moiety 'C6 H11 Mn2 N3 S5 Sb2'
_chemical_formula_sum 'C6 H11 Mn2 N3 S5 Sb2'
_chemical_formula_weight 638.86
_chemical_name_systematic
; 
 ? 
;
_space_group_IT_number 61
_symmetry_cell_setting orthorhombic
_symmetry_space_group_name_Hall '-P 2ac 2ab'
_symmetry_space_group_name_H-M 'P b c a'
_atom_sites_solution_hydrogens geom
_atom_sites_solution_primary direct
_atom_sites_solution_secondary difmap
_audit_creation_method SHELXL-97
_cell_angle_alpha 90.00
_cell_angle_beta 90.00
_cell_angle_gamma 90.00
_cell_formula_units_Z 8
_cell_length_a 12.4377(3)
_cell_length_b 12.2724(4)
_cell_length_c 21.0852(6)
_cell_measurement_reflns_used 6554
_cell_measurement_temperature 100(2)
_cell_measurement_theta_max 29.1100
_cell_measurement_theta_min 3.0370
_cell_volume 3218.45(16)
_computing_cell_refinement 'CrysAlisPro (Agilent Technologies, 2013)'
_computing_data_collection 'CrysAlisPro (Agilent Technologies, 2013)'
_computing_data_reduction 'CrysAlisPro (Agilent Technologies, 2013)'
_computing_molecular_graphics 'DIAMOND. Version 3.0. Crystal Impact'
_computing_publication_material 'Microsoft Word 2010'
_computing_structure_refinement 'SHELXL-97 (Sheldrick, 1997)'
_computing_structure_solution 'SHELXS-97 (Sheldrick, 1990)'
_diffrn_ambient_temperature 100(2)
_diffrn_detector_area_resol_mean 10.3503
_diffrn_measured_fraction_theta_full 0.990
_diffrn_measured_fraction_theta_max 0.990
_diffrn_measurement_device_type 'SuperNova, Dual, Cu at zero, Atlas'
_diffrn_measurement_method '\w scans'
_diffrn_radiation_monochromator graphite
_diffrn_radiation_source 'SuperNova (Mo) X-ray Source'
_diffrn_radiation_type MoK\a
_diffrn_radiation_wavelength 0.71073
_diffrn_reflns_av_R_equivalents 0.0249
_diffrn_reflns_av_sigmaI/netI 0.0267
_diffrn_reflns_limit_h_max 12
_diffrn_reflns_limit_h_min -15
_diffrn_reflns_limit_k_max 13
_diffrn_reflns_limit_k_min -15
_diffrn_reflns_limit_l_max 25
_diffrn_reflns_limit_l_min -26
_diffrn_reflns_number 10373
_diffrn_reflns_theta_full 27.10
_diffrn_reflns_theta_max 27.10
_diffrn_reflns_theta_min 2.52
_exptl_absorpt_coefficient_mu 5.487
_exptl_absorpt_correction_T_max 0.6099
_exptl_absorpt_correction_T_min 0.2176
_exptl_absorpt_correction_type multi-scan
_exptl_absorpt_process_details
;
CrysAlisPro, Agilent Technologies,
Version 1.171.36.32 (release 02-08-2013 CrysAlis171 .NET)
(compiled Aug  2 2013,16:46:58)
Empirical absorption correction using spherical harmonics,
 implemented in SCALE3 ABSPACK scaling algorithm.
;
_exptl_crystal_colour yellow
_exptl_crystal_density_diffrn 2.637
_exptl_crystal_density_method 'not measured'
_exptl_crystal_description sheet
_exptl_crystal_F_000 2400
_exptl_crystal_size_max 0.40
_exptl_crystal_size_mid 0.36
_exptl_crystal_size_min 0.10
_refine_diff_density_max 0.686
_refine_diff_density_min -0.869
_refine_diff_density_rms 0.138
_refine_ls_extinction_method none
_refine_ls_goodness_of_fit_ref 1.005
_refine_ls_hydrogen_treatment mixed
_refine_ls_matrix_type full
_refine_ls_number_parameters 169
_refine_ls_number_reflns 3513
_refine_ls_number_restraints 0
_refine_ls_restrained_S_all 1.005
_refine_ls_R_factor_all 0.0251
_refine_ls_R_factor_gt 0.0211
_refine_ls_shift/su_max 0.003
_refine_ls_shift/su_mean 0.000
_refine_ls_structure_factor_coef Fsqd
_refine_ls_weighting_details 'calc w=1/[\s^2^(Fo^2^)+(0.0270P)^2^+0.0000P] where P=(Fo^2^+2Fc^2^)/3'
_refine_ls_weighting_scheme calc
_refine_ls_wR_factor_gt 0.0496
_refine_ls_wR_factor_ref 0.0521
_reflns_number_gt 3207
_reflns_number_total 3513
_reflns_threshold_expression >2sigma(I)
_cod_data_source_file c4cc06373b2.cif
_cod_data_source_block 100K
_cod_database_code 7115998

loop_
_symmetry_equiv_pos_as_xyz
'x, y, z'
'-x+1/2, -y, z+1/2'
'-x, y+1/2, -z+1/2'
'x+1/2, -y+1/2, -z'
'-x, -y, -z'
'x-1/2, y, -z-1/2'
'x, -y-1/2, z-1/2'
'-x-1/2, y-1/2, z'

loop_
_atom_site_label
_atom_site_type_symbol
_atom_site_fract_x
_atom_site_fract_y
_atom_site_fract_z
_atom_site_U_iso_or_equiv
_atom_site_adp_type
_atom_site_occupancy
_atom_site_symmetry_multiplicity
_atom_site_calc_flag
_atom_site_refinement_flags
Sb1 Sb 0.485294(14) 0.719042(15) 0.576966(9) 0.00745(6) Uani 1 1 d .
Sb2 Sb 0.790558(14) 0.709503(15) 0.589263(9) 0.00851(6) Uani 1 1 d .
Mn1 Mn 0.64911(3) 0.49213(3) 0.50802(2) 0.00728(10) Uani 1 1 d .
Mn2 Mn 0.68725(3) 0.77693(3) 0.43506(2) 0.00825(10) Uani 1 1 d .
S1 S 0.51107(5) 0.64915(6) 0.47044(3) 0.00833(15) Uani 1 1 d .
S2 S 0.63125(5) 0.59407(6) 0.61906(3) 0.00937(15) Uani 1 1 d .
S3 S 0.80846(5) 0.62712(6) 0.48574(3) 0.00875(15) Uani 1 1 d .
S4 S 0.69859(5) 0.86651(6) 0.55165(3) 0.00865(15) Uani 1 1 d .
S5 S 0.34019(5) 0.59526(6) 0.60082(3) 0.00803(14) Uani 1 1 d .
N1 N 0.68097(18) 0.69357(18) 0.34163(11) 0.0108(5) Uani 1 1 d .
N2 N 0.63269(18) 0.5723(2) 0.27017(12) 0.0132(5) Uani 1 1 d .
N3 N 0.4278(2) 0.4094(2) 0.09002(12) 0.0112(5) Uani 1 1 d .
H3B H 0.485(2) 0.398(3) 0.0668(15) 0.013 Uiso 1 1 d .
H3C H 0.397(2) 0.474(3) 0.0768(15) 0.013 Uiso 1 1 d .
C1 C 0.6065(2) 0.6230(2) 0.32379(14) 0.0125(6) Uani 1 1 d .
H1A H 0.5419 0.6101 0.3466 0.015 Uiso 1 1 calc R
C2 C 0.7597(2) 0.6862(2) 0.29588(14) 0.0159(6) Uani 1 1 d .
H2A H 0.8242 0.7276 0.2954 0.019 Uiso 1 1 calc R
C3 C 0.7315(2) 0.6114(3) 0.25174(14) 0.0175(7) Uani 1 1 d .
H3A H 0.7717 0.5902 0.2155 0.021 Uiso 1 1 calc R
C4 C 0.5724(3) 0.4815(2) 0.24269(14) 0.0175(7) Uani 1 1 d .
H4A H 0.5121 0.4629 0.2713 0.021 Uiso 1 1 calc R
H4B H 0.6202 0.4170 0.2402 0.021 Uiso 1 1 calc R
C5 C 0.5283(2) 0.5049(2) 0.17761(14) 0.0137(6) Uani 1 1 d .
H5A H 0.5880 0.5119 0.1469 0.016 Uiso 1 1 calc R
H5B H 0.4879 0.5745 0.1782 0.016 Uiso 1 1 calc R
C6 C 0.4541(2) 0.4123(2) 0.15774(13) 0.0127(6) Uani 1 1 d .
H6A H 0.4884 0.3424 0.1694 0.015 Uiso 1 1 calc R
H6B H 0.3864 0.4183 0.1821 0.015 Uiso 1 1 calc R

loop_
_atom_site_aniso_label
_atom_site_aniso_U_11
_atom_site_aniso_U_22
_atom_site_aniso_U_33
_atom_site_aniso_U_23
_atom_site_aniso_U_13
_atom_site_aniso_U_12
Sb1 0.00829(10) 0.00679(11) 0.00725(10) -0.00144(7) 0.00052(7) 0.00013(7)
Sb2 0.00880(10) 0.00931(11) 0.00743(11) 0.00106(7) -0.00168(7) 0.00014(7)
Mn1 0.0080(2) 0.0050(2) 0.0088(2) -0.00069(17) 0.00042(16) 0.00004(16)
Mn2 0.0101(2) 0.0077(2) 0.0069(2) -0.00032(16) -0.00176(17) 0.00014(17)
S1 0.0094(3) 0.0085(4) 0.0070(3) -0.0007(3) 0.0008(3) 0.0002(3)
S2 0.0099(3) 0.0091(4) 0.0092(3) 0.0019(3) 0.0002(3) 0.0003(3)
S3 0.0095(3) 0.0069(4) 0.0098(4) -0.0005(3) 0.0012(3) 0.0003(3)
S4 0.0099(3) 0.0072(4) 0.0089(3) -0.0004(3) 0.0001(3) -0.0002(3)
S5 0.0090(3) 0.0076(4) 0.0075(3) 0.0002(3) 0.0007(3) -0.0001(3)
N1 0.0143(11) 0.0083(13) 0.0099(13) 0.0003(10) -0.0027(10) -0.0012(10)
N2 0.0207(12) 0.0097(13) 0.0092(12) -0.0010(10) -0.0030(10) -0.0035(10)
N3 0.0112(11) 0.0109(13) 0.0116(13) -0.0003(10) -0.0008(10) 0.0015(11)
C1 0.0160(13) 0.0103(15) 0.0111(15) 0.0000(12) -0.0025(11) -0.0033(12)
C2 0.0171(14) 0.0171(16) 0.0136(16) -0.0031(13) 0.0020(12) -0.0060(13)
C3 0.0179(14) 0.0202(18) 0.0143(16) -0.0037(13) 0.0042(12) -0.0020(13)
C4 0.0281(16) 0.0128(16) 0.0117(15) -0.0019(12) -0.0033(13) -0.0093(14)
C5 0.0175(14) 0.0113(15) 0.0123(15) 0.0005(12) -0.0013(12) -0.0062(12)
C6 0.0145(13) 0.0131(15) 0.0107(15) 0.0005(12) -0.0002(12) 0.0007(12)

loop_
_atom_type_symbol
_atom_type_description
_atom_type_scat_dispersion_real
_atom_type_scat_dispersion_imag
_atom_type_scat_source
C C 0.0033 0.0016 'International Tables Vol C Tables 4.2.6.8 and 6.1.1.4'
H H 0.0000 0.0000 'International Tables Vol C Tables 4.2.6.8 and 6.1.1.4'
N N 0.0061 0.0033 'International Tables Vol C Tables 4.2.6.8 and 6.1.1.4'
S S 0.1246 0.1234 'International Tables Vol C Tables 4.2.6.8 and 6.1.1.4'
Mn Mn 0.3368 0.7283 'International Tables Vol C Tables 4.2.6.8 and 6.1.1.4'
Sb Sb -0.5866 1.5461 'International Tables Vol C Tables 4.2.6.8 and 6.1.1.4'

loop_
_geom_angle_atom_site_label_1
_geom_angle_atom_site_label_2
_geom_angle_atom_site_label_3
_geom_angle
_geom_angle_site_symmetry_1
_geom_angle_site_symmetry_3
S5 Sb1 S1 93.97(2) . 1
S5 Sb1 S1 93.97(2) . .
S1 Sb1 S1 0.00(3) 1 .
S5 Sb1 S2 94.69(2) . .
S1 Sb1 S2 90.89(2) 1 .
S1 Sb1 S2 90.89(2) . .
S4 Sb2 S3 94.71(2) . .
S4 Sb2 S2 99.25(2) . .
S3 Sb2 S2 93.59(2) . .
S5 Mn1 S4 91.78(2) 5_666 8_755
S5 Mn1 S3 93.75(2) 5_666 .
S4 Mn1 S3 83.56(2) 8_755 .
S5 Mn1 S2 176.46(3) 5_666 .
S4 Mn1 S2 91.61(2) 8_755 .
S3 Mn1 S2 85.63(2) . .
S5 Mn1 S1 85.34(2) 5_666 5_666
S4 Mn1 S1 95.60(2) 8_755 5_666
S3 Mn1 S1 178.75(3) . 5_666
S2 Mn1 S1 95.33(2) . 5_666
S5 Mn1 S1 93.99(2) 5_666 .
S4 Mn1 S1 170.63(3) 8_755 .
S3 Mn1 S1 88.69(2) . .
S2 Mn1 S1 82.52(2) . .
S1 Mn1 S1 92.22(2) 5_666 .
S5 Mn1 S1 93.99(2) 5_666 1
S4 Mn1 S1 170.63(3) 8_755 1
S3 Mn1 S1 88.69(2) . 1
S2 Mn1 S1 82.52(2) . 1
S1 Mn1 S1 92.22(2) 5_666 1
S1 Mn1 S1 0.00(3) . 1
N1 Mn2 N3 95.92(9) . 3_655
N1 Mn2 S5 92.63(6) . 4_566
N3 Mn2 S5 87.72(7) 3_655 4_566
N1 Mn2 S3 93.38(6) . .
N3 Mn2 S3 169.35(7) 3_655 .
S5 Mn2 S3 97.04(2) 4_566 .
N1 Mn2 S4 176.51(6) . .
N3 Mn2 S4 87.27(7) 3_655 .
S5 Mn2 S4 88.91(2) 4_566 .
S3 Mn2 S4 83.32(2) . .
N1 Mn2 S1 87.18(6) . .
N3 Mn2 S1 88.24(7) 3_655 .
S5 Mn2 S1 175.92(3) 4_566 .
S3 Mn2 S1 87.04(2) . .
S4 Mn2 S1 91.51(2) . .
N1 Mn2 S1 87.18(6) . 1
N3 Mn2 S1 88.24(7) 3_655 1
S5 Mn2 S1 175.92(3) 4_566 1
S3 Mn2 S1 87.04(2) . 1
S4 Mn2 S1 91.51(2) . 1
S1 Mn2 S1 0.00(3) . 1
S1 S1 Sb1 0(8) 1 .
S1 S1 Mn1 0(10) 1 5_666
Sb1 S1 Mn1 88.48(2) . 5_666
S1 S1 Mn1 0(10) 1 .
Sb1 S1 Mn1 93.71(2) . .
Mn1 S1 Mn1 87.78(2) 5_666 .
S1 S1 Mn2 0(3) 1 .
Sb1 S1 Mn2 98.76(2) . .
Mn1 S1 Mn2 172.20(3) 5_666 .
Mn1 S1 Mn2 88.87(2) . .
Sb2 S2 Sb1 97.81(2) . .
Sb2 S2 Mn1 88.81(2) . .
Sb1 S2 Mn1 92.07(2) . .
Sb2 S3 Mn2 91.26(2) . .
Sb2 S3 Mn1 91.88(2) . .
Mn2 S3 Mn1 94.69(2) . .
Sb2 S4 Mn1 104.31(2) . 8_765
Sb2 S4 Mn2 89.93(2) . .
Mn1 S4 Mn2 87.56(2) 8_765 .
Sb1 S5 Mn1 92.20(2) . 5_666
Sb1 S5 Mn2 96.18(3) . 4_466
Mn1 S5 Mn2 91.75(2) 5_666 4_466
C1 N1 C2 104.8(2) . .
C1 N1 Mn2 125.35(19) . .
C2 N1 Mn2 128.79(19) . .
C1 N2 C3 107.2(2) . .
C1 N2 C4 124.6(2) . .
C3 N2 C4 127.7(3) . .
C6 N3 Mn2 113.10(18) . 3_645
C6 N3 H3B 112(2) . .
Mn2 N3 H3B 106(2) 3_645 .
C6 N3 H3C 112(2) . .
Mn2 N3 H3C 106.6(18) 3_645 .
H3B N3 H3C 108(3) . .
N1 C1 N2 112.1(2) . .
N1 C1 H1A 123.9 . .
N2 C1 H1A 123.9 . .
C3 C2 N1 110.0(3) . .
C3 C2 H2A 125.0 . .
N1 C2 H2A 125.0 . .
C2 C3 N2 105.9(3) . .
C2 C3 H3A 127.1 . .
N2 C3 H3A 127.1 . .
N2 C4 C5 113.7(2) . .
N2 C4 H4A 108.8 . .
C5 C4 H4A 108.8 . .
N2 C4 H4B 108.8 . .
C5 C4 H4B 108.8 . .
H4A C4 H4B 107.7 . .
C4 C5 C6 109.2(2) . .
C4 C5 H5A 109.8 . .
C6 C5 H5A 109.8 . .
C4 C5 H5B 109.8 . .
C6 C5 H5B 109.8 . .
H5A C5 H5B 108.3 . .
N3 C6 C5 114.9(2) . .
N3 C6 H6A 108.5 . .
C5 C6 H6A 108.5 . .
N3 C6 H6B 108.5 . .
C5 C6 H6B 108.5 . .
H6A C6 H6B 107.5 . .

loop_
_geom_bond_atom_site_label_1
_geom_bond_atom_site_label_2
_geom_bond_distance
_geom_bond_site_symmetry_2
Sb1 S5 2.4120(7) .
Sb1 S1 2.4257(7) 1
Sb1 S1 2.4257(7) .
Sb1 S2 2.5368(7) .
Sb2 S4 2.3770(7) .
Sb2 S3 2.4159(7) .
Sb2 S2 2.5155(7) .
Mn1 S5 2.5366(8) 5_666
Mn1 S4 2.6099(8) 8_755
Mn1 S3 2.6255(8) .
Mn1 S2 2.6638(8) .
Mn1 S1 2.6799(8) 5_666
Mn1 S1 2.6998(8) .
Mn1 S1 2.6998(8) 1
Mn2 N1 2.221(2) .
Mn2 N3 2.230(2) 3_655
Mn2 S5 2.5789(8) 4_566
Mn2 S3 2.6066(8) .
Mn2 S4 2.6966(8) .
Mn2 S1 2.7959(8) .
Mn2 S1 2.7959(8) 1
S1 S1 0.0000(19) 1
S1 Mn1 2.6799(8) 5_666
S4 Mn1 2.6099(8) 8_765
S5 Mn1 2.5366(8) 5_666
S5 Mn2 2.5789(8) 4_466
N1 C1 1.322(3) .
N1 C2 1.377(4) .
N2 C1 1.331(4) .
N2 C3 1.375(3) .
N2 C4 1.463(4) .
N3 C6 1.466(4) .
N3 Mn2 2.230(2) 3_645
N3 H3B 0.87(3) .
N3 H3C 0.92(3) .
C1 H1A 0.9500 .
C2 C3 1.354(4) .
C2 H2A 0.9500 .
C3 H3A 0.9500 .
C4 C5 1.506(4) .
C4 H4A 0.9900 .
C4 H4B 0.9900 .
C5 C6 1.522(4) .
C5 H5A 0.9900 .
C5 H5B 0.9900 .
C6 H6A 0.9900 .
C6 H6B 0.9900 .

loop_
_geom_hbond_atom_site_label_D
_geom_hbond_atom_site_label_H
_geom_hbond_atom_site_label_A
_geom_hbond_distance_DH
_geom_hbond_distance_HA
_geom_hbond_distance_DA
_geom_hbond_angle_DHA
_geom_hbond_site_symmetry_A
N3 H3C S3 0.92(3) 2.55(3) 3.448(3) 166(3) 6_556
C1 H1A S1 0.95 2.68 3.328(3) 125.7 1
C5 H5A S4 0.99 2.85 3.746(3) 150.2 7_575

loop_
_geom_torsion_atom_site_label_1
_geom_torsion_atom_site_label_2
_geom_torsion_atom_site_label_3
_geom_torsion_atom_site_label_4
_geom_torsion
_geom_torsion_site_symmetry_1
_geom_torsion_site_symmetry_4
S5 Sb1 S1 S1 0.00(10) . 1
S2 Sb1 S1 S1 0.00(11) . 1
S5 Sb1 S1 Mn1 -0.06(2) . 5_666
S1 Sb1 S1 Mn1 0.0(13) 1 5_666
S2 Sb1 S1 Mn1 94.70(2) . 5_666
S5 Sb1 S1 Mn1 -87.73(2) . .
S1 Sb1 S1 Mn1 0(9) 1 .
S2 Sb1 S1 Mn1 7.03(2) . .
S5 Sb1 S1 Mn2 -177.16(2) . .
S1 Sb1 S1 Mn2 0(16) 1 .
S2 Sb1 S1 Mn2 -82.39(2) . .
S5 Mn1 S1 S1 0.00(5) 5_666 1
S4 Mn1 S1 S1 0.00(12) 8_755 1
S3 Mn1 S1 S1 0.00(5) . 1
S2 Mn1 S1 S1 0.00(5) . 1
S1 Mn1 S1 S1 0.00(5) 5_666 1
S5 Mn1 S1 Sb1 173.82(2) 5_666 .
S4 Mn1 S1 Sb1 -58.30(17) 8_755 .
S3 Mn1 S1 Sb1 -92.52(2) . .
S2 Mn1 S1 Sb1 -6.75(2) . .
S1 Mn1 S1 Sb1 88.34(2) 5_666 .
S1 Mn1 S1 Sb1 0(18) 1 .
S5 Mn1 S1 Mn1 85.48(2) 5_666 5_666
S4 Mn1 S1 Mn1 -146.64(17) 8_755 5_666
S3 Mn1 S1 Mn1 179.15(3) . 5_666
S2 Mn1 S1 Mn1 -95.09(2) . 5_666
S1 Mn1 S1 Mn1 0.0 5_666 5_666
S1 Mn1 S1 Mn1 0.0(11) 1 5_666
S5 Mn1 S1 Mn2 -87.47(2) 5_666 .
S4 Mn1 S1 Mn2 40.41(17) 8_755 .
S3 Mn1 S1 Mn2 6.19(2) . .
S2 Mn1 S1 Mn2 91.96(2) . .
S1 Mn1 S1 Mn2 -172.96(3) 5_666 .
S1 Mn1 S1 Mn2 0(32) 1 .
N1 Mn2 S1 S1 0.00(4) . 1
N3 Mn2 S1 S1 0.00(4) 3_655 1
S5 Mn2 S1 S1 0.00(18) 4_566 1
S3 Mn2 S1 S1 0.00(4) . 1
S4 Mn2 S1 S1 0.00(4) . 1
N1 Mn2 S1 Sb1 -179.13(6) . .
N3 Mn2 S1 Sb1 -83.11(7) 3_655 .
S5 Mn2 S1 Sb1 -91.7(4) 4_566 .
S3 Mn2 S1 Sb1 87.33(3) . .
S4 Mn2 S1 Sb1 4.11(3) . .
S1 Mn2 S1 Sb1 0(29) 1 .
N1 Mn2 S1 Mn1 22.8(2) . 5_666
N3 Mn2 S1 Mn1 118.8(2) 3_655 5_666
S5 Mn2 S1 Mn1 110.2(4) 4_566 5_666
S3 Mn2 S1 Mn1 -70.7(2) . 5_666
S4 Mn2 S1 Mn1 -154.0(2) . 5_666
S1 Mn2 S1 Mn1 0(14) 1 5_666
N1 Mn2 S1 Mn1 87.30(6) . .
N3 Mn2 S1 Mn1 -176.69(7) 3_655 .
S5 Mn2 S1 Mn1 174.7(4) 4_566 .
S3 Mn2 S1 Mn1 -6.24(2) . .
S4 Mn2 S1 Mn1 -89.47(2) . .
S1 Mn2 S1 Mn1 0(28) 1 .
S4 Sb2 S2 Sb1 5.70(3) . .
S3 Sb2 S2 Sb1 -89.67(3) . .
S4 Sb2 S2 Mn1 97.62(2) . .
S3 Sb2 S2 Mn1 2.25(2) . .
S5 Sb1 S2 Sb2 176.03(2) . .
S1 Sb1 S2 Sb2 81.97(3) 1 .
S1 Sb1 S2 Sb2 81.97(3) . .
S5 Sb1 S2 Mn1 86.95(2) . .
S1 Sb1 S2 Mn1 -7.11(2) 1 .
S1 Sb1 S2 Mn1 -7.11(2) . .
S5 Mn1 S2 Sb2 -82.1(4) 5_666 .
S4 Mn1 S2 Sb2 81.34(2) 8_755 .
S3 Mn1 S2 Sb2 -2.08(2) . .
S1 Mn1 S2 Sb2 177.12(2) 5_666 .
S1 Mn1 S2 Sb2 -91.33(2) . .
S1 Mn1 S2 Sb2 -91.33(2) 1 .
S5 Mn1 S2 Sb1 15.7(4) 5_666 .
S4 Mn1 S2 Sb1 179.11(2) 8_755 .
S3 Mn1 S2 Sb1 95.69(2) . .
S1 Mn1 S2 Sb1 -85.11(2) 5_666 .
S1 Mn1 S2 Sb1 6.44(2) . .
S1 Mn1 S2 Sb1 6.44(2) 1 .
S4 Sb2 S3 Mn2 -7.15(2) . .
S2 Sb2 S3 Mn2 92.45(2) . .
S4 Sb2 S3 Mn1 -101.89(2) . .
S2 Sb2 S3 Mn1 -2.29(2) . .
N1 Mn2 S3 Sb2 -172.54(6) . .
N3 Mn2 S3 Sb2 -21.7(4) 3_655 .
S5 Mn2 S3 Sb2 94.38(2) 4_566 .
S4 Mn2 S3 Sb2 6.32(2) . .
S1 Mn2 S3 Sb2 -85.55(2) . .
S1 Mn2 S3 Sb2 -85.55(2) 1 .
N1 Mn2 S3 Mn1 -80.55(6) . .
N3 Mn2 S3 Mn1 70.3(4) 3_655 .
S5 Mn2 S3 Mn1 -173.63(2) 4_566 .
S4 Mn2 S3 Mn1 98.31(2) . .
S1 Mn2 S3 Mn1 6.44(3) . .
S1 Mn2 S3 Mn1 6.44(3) 1 .
S5 Mn1 S3 Sb2 178.67(2) 5_666 .
S4 Mn1 S3 Sb2 -89.96(2) 8_755 .
S2 Mn1 S3 Sb2 2.16(2) . .
S1 Mn1 S3 Sb2 -138.2(13) 5_666 .
S1 Mn1 S3 Sb2 84.75(2) . .
S1 Mn1 S3 Sb2 84.75(2) 1 .
S5 Mn1 S3 Mn2 87.25(3) 5_666 .
S4 Mn1 S3 Mn2 178.63(3) 8_755 .
S2 Mn1 S3 Mn2 -89.25(2) . .
S1 Mn1 S3 Mn2 130.4(13) 5_666 .
S1 Mn1 S3 Mn2 -6.66(3) . .
S1 Mn1 S3 Mn2 -6.66(3) 1 .
S3 Sb2 S4 Mn1 -80.56(3) . 8_765
S2 Sb2 S4 Mn1 -174.97(3) . 8_765
S3 Sb2 S4 Mn2 6.91(2) . .
S2 Sb2 S4 Mn2 -87.51(2) . .
N1 Mn2 S4 Sb2 12.5(10) . .
N3 Mn2 S4 Sb2 168.58(7) 3_655 .
S5 Mn2 S4 Sb2 -103.65(2) 4_566 .
S3 Mn2 S4 Sb2 -6.42(2) . .
S1 Mn2 S4 Sb2 80.41(2) . .
S1 Mn2 S4 Sb2 80.41(2) 1 .
N1 Mn2 S4 Mn1 116.8(10) . 8_765
N3 Mn2 S4 Mn1 -87.09(7) 3_655 8_765
S5 Mn2 S4 Mn1 0.68(2) 4_566 8_765
S3 Mn2 S4 Mn1 97.90(2) . 8_765
S1 Mn2 S4 Mn1 -175.26(2) . 8_765
S1 Mn2 S4 Mn1 -175.26(2) 1 8_765
S1 Sb1 S5 Mn1 0.06(2) 1 5_666
S1 Sb1 S5 Mn1 0.06(2) . 5_666
S2 Sb1 S5 Mn1 -91.16(2) . 5_666
S1 Sb1 S5 Mn2 -91.93(3) 1 4_466
S1 Sb1 S5 Mn2 -91.93(3) . 4_466
S2 Sb1 S5 Mn2 176.84(2) . 4_466
N3 Mn2 N1 C1 -83.0(2) 3_655 .
S5 Mn2 N1 C1 -171.0(2) 4_566 .
S3 Mn2 N1 C1 91.8(2) . .
S4 Mn2 N1 C1 73.0(11) . .
S1 Mn2 N1 C1 5.0(2) . .
S1 Mn2 N1 C1 5.0(2) 1 .
N3 Mn2 N1 C2 110.6(2) 3_655 .
S5 Mn2 N1 C2 22.6(2) 4_566 .
S3 Mn2 N1 C2 -74.6(2) . .
S4 Mn2 N1 C2 -93.4(10) . .
S1 Mn2 N1 C2 -161.4(2) . .
S1 Mn2 N1 C2 -161.4(2) 1 .
C2 N1 C1 N2 -0.2(3) . .
Mn2 N1 C1 N2 -169.22(18) . .
C3 N2 C1 N1 0.5(3) . .
C4 N2 C1 N1 172.7(3) . .
C1 N1 C2 C3 -0.3(3) . .
Mn2 N1 C2 C3 168.3(2) . .
N1 C2 C3 N2 0.6(3) . .
C1 N2 C3 C2 -0.7(3) . .
C4 N2 C3 C2 -172.6(3) . .
C1 N2 C4 C5 119.1(3) . .
C3 N2 C4 C5 -70.3(4) . .
N2 C4 C5 C6 -171.8(2) . .
Mn2 N3 C6 C5 -177.19(19) 3_645 .
C4 C5 C6 N3 -164.7(2) . .
